data_1535750
loop_
_publ_author_name
'Tsinde, B.P.F.'
'Doert, T.'

_publ_section_title
;
 The Ternary Rare Earth Polychalcogenides LaSeTe2, CeSeTe2, PrSeTe2,
 NdSeTe2, and SmSeTe2: Syntheses, Crystal Structures, Electronic
 Properties, and Charge-Density-Wave-Transitions
;
_journal_name_full 'Solid State Sciences'
_journal_page_first 573
_journal_page_last 587
_journal_volume 7
_journal_year 2005
_chemical_formula_sum 'Ce Se Te2'
_space_group_IT_number 63
_symmetry_space_group_name_Hall '-C 2c 2'
_symmetry_space_group_name_H-M 'C m c m'
_cell_angle_alpha 90
_cell_angle_beta 90
_cell_angle_gamma 90
_cell_formula_units_Z 4
_cell_length_a 4.261
_cell_length_b 25.23
_cell_length_c 4.262
_cell_volume 458.186
_citation_journal_id_ASTM SSSCFJ
_cod_data_source_file Tsinde_SSSCFJ_2005_902.cif
_cod_data_source_block Ce1Se1Te2
_cod_original_cell_volume 458.1865
_cod_original_formula_sum 'Ce1 Se1 Te2'
_cod_database_code 1535750

loop_
_symmetry_equiv_pos_as_xyz
x,y,z
-x,-y,z+1/2
x,-y,-z
-x,y,-z+1/2
-x,-y,-z
x,y,-z-1/2
-x,y,z
x,-y,z-1/2
x+1/2,y+1/2,z
-x+1/2,-y+1/2,z+1/2
x+1/2,-y+1/2,-z
-x+1/2,y+1/2,-z+1/2
-x+1/2,-y+1/2,-z
x+1/2,y+1/2,-z-1/2
-x+1/2,y+1/2,z
x+1/2,-y+1/2,z-1/2

loop_
_atom_site_label
_atom_site_type_symbol
_atom_site_fract_x
_atom_site_fract_y
_atom_site_fract_z
_atom_site_occupancy
_atom_site_U_iso_or_equiv
Ce2 Ce 0.5 0.17683 0.75 0.96 0.0
Se2 Se 0.5 0.29634 0.75 0.96 0.0
Te2 Te 0 0.5722 0.25 1 0.0
Se1 Se 0 0.29634 0.25 0.0389 0.0
Te1 Te 0 0.92773 0.25 1 0.0
Ce1 Ce 0 0.17683 0.25 0.0389 0.0
